data_4034916
loop_
_publ_author_name
'Yaremenko, Ivan A.'
'Gomes, Gabriel Dos Passos'
'Radulov, Peter S.'
'Belyakova, Yulia Yu'
'Vilikotskiy, Anatoliy E.'
'Vil', Vera A.'
'Korlyukov, Alexander A.'
'Nikishin, Gennady I.'
'Alabugin, Igor V.'
'Terent'ev, Alexander O.'

_publ_section_title
;
 Ozone-Free Synthesis of Ozonides: Assembling Bicyclic Structures from
 1,5-Diketones and Hydrogen Peroxide.
;
_journal_issue 8
_journal_name_full 'The Journal of organic chemistry'
_journal_page_first 4402
_journal_page_last 4426
_journal_paper_doi 10.1021/acs.joc.8b00130
_journal_volume 83
_journal_year 2018
_chemical_absolute_configuration unk
_chemical_formula_moiety 'C12 H14 O3'
_chemical_formula_sum 'C12 H14 O3'
_chemical_formula_weight 206.24
_space_group_crystal_system orthorhombic
_space_group_IT_number 19
_space_group_name_Hall 'P 2ac 2ab'
_space_group_name_H-M_alt 'P 21 21 21'
_symmetry_Int_Tables_number 19
_audit_creation_date 2017-11-25
_audit_creation_method
;
Olex2 1.2
(compiled 2017.08.10 svn.r3458 for OlexSys, GUI svn.r5381)
;
_cell_angle_alpha 90
_cell_angle_beta 90
_cell_angle_gamma 90
_cell_formula_units_Z 4
_cell_length_a 5.8015(9)
_cell_length_b 7.9850(12)
_cell_length_c 22.001(3)
_cell_measurement_reflns_used 4225
_cell_measurement_temperature 120
_cell_measurement_theta_max 30.071
_cell_measurement_theta_min 2.550
_cell_volume 1019.2(3)
_computing_cell_refinement 'SAINT v8.34A (Bruker, 2013)'
_computing_data_reduction 'SAINT v8.34A (Bruker, 2013)'
_computing_molecular_graphics 'Olex2 (Dolomanov et al., 2009)'
_computing_publication_material 'Olex2 (Dolomanov et al., 2009)'
_computing_structure_refinement 'olex2.refine (Bourhis et al., 2015)'
_computing_structure_solution 'ShelXT (Sheldrick, 2015)'
_diffrn_ambient_temperature 120.0
_diffrn_measured_fraction_theta_full 0.9985
_diffrn_measured_fraction_theta_max 0.9985
_diffrn_measurement_device_type 'Bruker APEX-II CCD'
_diffrn_measurement_method '\f and \w scans'
_diffrn_radiation_type 'Mo K\a'
_diffrn_radiation_wavelength 0.71073
_diffrn_reflns_av_R_equivalents 0.0368
_diffrn_reflns_av_unetI/netI 0.0381
_diffrn_reflns_limit_h_max 8
_diffrn_reflns_limit_h_min -8
_diffrn_reflns_limit_k_max 11
_diffrn_reflns_limit_k_min -11
_diffrn_reflns_limit_l_max 26
_diffrn_reflns_limit_l_min -31
_diffrn_reflns_number 10748
_diffrn_reflns_theta_full 28.6550
_diffrn_reflns_theta_max 28.65
_diffrn_reflns_theta_min 2.71
_exptl_absorpt_coefficient_mu 0.096
_exptl_absorpt_correction_T_max 0.7461
_exptl_absorpt_correction_T_min 0.6464
_exptl_absorpt_correction_type multi-scan
_exptl_absorpt_process_details
'SADABS-2014/5 (Bruker,2014/5) was used for absorption correction. wR2(int) was 0.1014 before and 0.0580 after correction. The Ratio of minimum to maximum transmission is 0.8664. The \l/2 correction factor is 0.00150.'
_exptl_crystal_colour colourless
_exptl_crystal_colour_primary colourless
_exptl_crystal_density_diffrn 1.3440
_exptl_crystal_description prism
_exptl_crystal_F_000 440.2572
_exptl_crystal_size_max 0.2
_exptl_crystal_size_mid 0.17
_exptl_crystal_size_min 0.13
_refine_diff_density_max 0.3391
_refine_diff_density_min -0.1829
_refine_diff_density_rms 0.0480
_refine_ls_abs_structure_details 'Flack, H. D. (1983). Acta Cryst. A39, 876-881.'
_refine_ls_abs_structure_Flack -0.2(9)
_refine_ls_d_res_high 0.7411
_refine_ls_d_res_low 7.5059
_refine_ls_goodness_of_fit_ref 1.0645
_refine_ls_hydrogen_treatment constr
_refine_ls_matrix_type full
_refine_ls_number_constraints 24
_refine_ls_number_parameters 138
_refine_ls_number_reflns 2624
_refine_ls_number_restraints 0
_refine_ls_restrained_S_all 1.0645
_refine_ls_R_factor_all 0.0440
_refine_ls_R_factor_gt 0.0404
_refine_ls_shift/su_max 0.0000
_refine_ls_shift/su_mean 0.0000
_refine_ls_structure_factor_coef Fsqd
_refine_ls_weighting_details 'w=1/[\s^2^(Fo^2^)+(0.0444P)^2^+0.2635P] where P=(Fo^2^+2Fc^2^)/3'
_refine_ls_weighting_scheme calc
_refine_ls_wR_factor_gt 0.0970
_refine_ls_wR_factor_ref 0.0989
_reflns_Friedel_coverage 1.000
_reflns_limit_h_max 7
_reflns_limit_h_min -7
_reflns_limit_k_max 10
_reflns_limit_k_min -10
_reflns_limit_l_max 29
_reflns_limit_l_min -29
_reflns_number_gt 2439
_reflns_number_total 2624
_reflns_threshold_expression I>=2u(I)
_cod_data_source_file jo8b00130_si_002.cif
_cod_data_source_block rd495
_cod_original_sg_symbol_Hall ' P 2ac 2ab'
_cod_database_code 4034916
_olex2_refinement_description
;
1. Twinned data refinement
 Scales: 1.2(9)
 -0.2(9)
2. Fixed Uiso
 At 1.2 times of:
  All C(H) groups, All C(H,H) groups
 At 1.5 times of:
  All C(H,H,H) groups
3.a Ternary CH refined with riding coordinates:
 C7(H7), C12(H12)
3.b Secondary CH2 refined with riding coordinates:
 C8(H8a,H8b), C11(H11a,H11b)
3.c Aromatic/amide H refined with riding coordinates:
 C2(H2), C6(H6), C5(H5), C4(H4), C3(H3)
3.d Idealised Me refined as rotating group:
 C10(H10a,H10b,H10c)
;
_olex2_submission_special_instructions 'No special instructions were received'

loop_
_space_group_symop_id
_space_group_symop_operation_xyz
1 x,y,z
2 x+1/2,-y+1/2,-z
3 -x,y+1/2,-z+1/2
4 -x+1/2,-y,z+1/2

loop_
_atom_site_label
_atom_site_type_symbol
_atom_site_fract_x
_atom_site_fract_y
_atom_site_fract_z
_atom_site_U_iso_or_equiv
_atom_site_adp_type
_atom_site_occupancy
_atom_site_refinement_flags_posn
O1 O 0.70175(19) 0.50608(14) 0.73151(5) 0.0235(2) Uani 1.000000 .
O2 O 0.95634(19) 0.59078(15) 0.66144(5) 0.0247(2) Uani 1.000000 .
O3 O 1.0617(2) 0.45687(15) 0.69878(6) 0.0283(3) Uani 1.000000 .
C1 C 0.5920(3) 0.16479(18) 0.58650(7) 0.0207(3) Uani 1.000000 .
C9 C 0.7112(3) 0.57758(18) 0.67239(7) 0.0195(3) Uani 1.000000 .
C7 C 0.7257(3) 0.29260(18) 0.62314(7) 0.0199(3) Uani 1.000000 .
H7 H 0.8755(3) 0.31255(18) 0.60183(7) 0.0239(3) Uiso 1.000000 R
C8 C 0.5985(2) 0.46070(18) 0.62671(7) 0.0184(3) Uani 1.000000 .
H8a H 0.4362(2) 0.44091(18) 0.63867(7) 0.0221(3) Uiso 1.000000 R
H8b H 0.5985(2) 0.51422(18) 0.58612(7) 0.0221(3) Uiso 1.000000 R
C2 C 0.6803(3) 0.10690(19) 0.53193(7) 0.0238(3) Uani 1.000000 .
H2 H 0.8231(3) 0.14922(19) 0.51742(7) 0.0286(4) Uiso 1.000000 R
C11 C 0.7807(3) 0.23220(19) 0.68751(7) 0.0223(3) Uani 1.000000 .
H11a H 0.6405(3) 0.18355(19) 0.70607(7) 0.0268(4) Uiso 1.000000 R
H11b H 0.8999(3) 0.14360(19) 0.68570(7) 0.0268(4) Uiso 1.000000 R
C6 C 0.3801(3) 0.1045(2) 0.60658(8) 0.0273(3) Uani 1.000000 .
H6 H 0.3155(3) 0.1455(2) 0.64337(8) 0.0328(4) Uiso 1.000000 R
C12 C 0.8668(3) 0.3762(2) 0.72655(8) 0.0249(3) Uani 1.000000 .
H12 H 0.9094(3) 0.3343(2) 0.76788(8) 0.0299(4) Uiso 1.000000 R
C5 C 0.2626(3) -0.0158(2) 0.57282(9) 0.0337(4) Uani 1.000000 .
H5 H 0.1186(3) -0.0573(2) 0.58680(9) 0.0404(5) Uiso 1.000000 R
C4 C 0.3550(3) -0.0752(2) 0.51894(9) 0.0342(4) Uani 1.000000 .
H4 H 0.2759(3) -0.1589(2) 0.49641(9) 0.0411(5) Uiso 1.000000 R
C10 C 0.6128(3) 0.7518(2) 0.67234(8) 0.0286(4) Uani 1.000000 .
H10a H 0.4443(3) 0.7458(2) 0.6744(6) 0.0429(5) Uiso 1.000000 GR
H10b H 0.6713(19) 0.8135(6) 0.7076(3) 0.0429(5) Uiso 1.000000 GR
H10c H 0.659(2) 0.8096(6) 0.6350(3) 0.0429(5) Uiso 1.000000 GR
C3 C 0.5617(3) -0.0128(2) 0.49807(8) 0.0301(4) Uani 1.000000 .
H3 H 0.6234(3) -0.0513(2) 0.46060(8) 0.0361(4) Uiso 1.000000 R

loop_
_atom_site_aniso_label
_atom_site_aniso_U_11
_atom_site_aniso_U_22
_atom_site_aniso_U_33
_atom_site_aniso_U_12
_atom_site_aniso_U_13
_atom_site_aniso_U_23
O1 0.0260(5) 0.0289(5) 0.0157(5) 0.0005(5) 0.0019(4) -0.0006(4)
O2 0.0209(5) 0.0281(6) 0.0251(6) -0.0020(4) 0.0010(4) 0.0001(5)
O3 0.0222(5) 0.0310(6) 0.0317(6) 0.0020(5) -0.0027(5) -0.0003(5)
C1 0.0227(7) 0.0162(6) 0.0232(7) 0.0018(6) -0.0072(6) 0.0029(5)
C9 0.0204(6) 0.0213(7) 0.0168(7) 0.0006(5) 0.0022(5) -0.0010(5)
C7 0.0207(7) 0.0205(6) 0.0185(7) -0.0006(5) -0.0013(5) -0.0007(5)
C8 0.0200(6) 0.0190(6) 0.0164(6) 0.0009(5) -0.0007(5) 0.0017(5)
C2 0.0270(8) 0.0206(7) 0.0239(8) 0.0022(6) -0.0044(6) 0.0024(6)
C11 0.0245(7) 0.0213(7) 0.0210(7) 0.0025(6) -0.0040(6) 0.0023(5)
C6 0.0249(8) 0.0293(8) 0.0278(8) -0.0000(7) -0.0037(6) 0.0035(7)
C12 0.0230(7) 0.0292(8) 0.0225(7) 0.0008(6) -0.0039(6) 0.0029(6)
C5 0.0266(8) 0.0319(8) 0.0425(10) -0.0075(7) -0.0140(7) 0.0136(8)
C4 0.0470(11) 0.0184(7) 0.0373(10) -0.0043(7) -0.0250(8) 0.0038(7)
C10 0.0336(8) 0.0206(7) 0.0315(9) 0.0033(6) -0.0004(7) -0.0033(6)
C3 0.0453(10) 0.0208(7) 0.0242(8) 0.0053(7) -0.0107(7) -0.0021(6)

loop_
_atom_type_symbol
_atom_type_scat_dispersion_real
_atom_type_scat_dispersion_imag
_atom_type_scat_Cromer_Mann_a1
_atom_type_scat_Cromer_Mann_a2
_atom_type_scat_Cromer_Mann_a3
_atom_type_scat_Cromer_Mann_a4
_atom_type_scat_Cromer_Mann_b1
_atom_type_scat_Cromer_Mann_b2
_atom_type_scat_Cromer_Mann_b3
_atom_type_scat_Cromer_Mann_b4
_atom_type_scat_Cromer_Mann_c
_atom_type_scat_source
_atom_type_scat_dispersion_source
H 0.00000 0.00000 0.49300 0.32291 0.14019 0.04081 10.51090 26.12570 3.14236 57.79970 0.0030380000826 'International Tables Volume C Table 6.1.1.4 (pp. 500-502)' 'Henke, Gullikson and Davis, At. Data and Nucl. Data Tables, 1993, 54, 2'
C 0.00347 0.00161 2.31000 1.02000 1.58860 0.86500 20.84390 10.20750 0.56870 51.65120 0.215599998832 'International Tables Volume C Table 6.1.1.4 (pp. 500-502)' 'Henke, Gullikson and Davis, At. Data and Nucl. Data Tables, 1993, 54, 2'
O 0.01158 0.00611 3.04850 2.28680 1.54630 0.86700 13.27710 5.70110 0.32390 32.90890 0.250800013542 'International Tables Volume C Table 6.1.1.4 (pp. 500-502)' 'Henke, Gullikson and Davis, At. Data and Nucl. Data Tables, 1993, 54, 2'

loop_
_geom_angle_atom_site_label_1
_geom_angle_atom_site_label_2
_geom_angle_atom_site_label_3
_geom_angle
C12 O1 C9 101.39(11)
C9 O2 O3 105.13(11)
C12 O3 O2 103.57(10)
C2 C1 C7 119.83(14)
C6 C1 C7 121.09(15)
C6 C1 C2 119.08(15)
O2 C9 O1 102.69(11)
C8 C9 O1 109.99(12)
C8 C9 O2 110.96(12)
C10 C9 O1 110.95(13)
C10 C9 O2 107.80(13)
C10 C9 C8 113.85(13)
H7 C7 C1 107.62(8)
C8 C7 C1 111.76(12)
C8 C7 H7 107.62(8)
C11 C7 C1 112.78(12)
C11 C7 H7 107.62(8)
C11 C7 C8 109.21(12)
C7 C8 C9 111.36(11)
H8a C8 C9 109.36(8)
H8a C8 C7 109.36(8)
H8b C8 C9 109.36(8)
H8b C8 C7 109.36(8)
H8b C8 H8a 108.0
H2 C2 C1 119.66(9)
C3 C2 C1 120.68(16)
C3 C2 H2 119.66(11)
H11a C11 C7 109.51(8)
H11b C11 C7 109.51(8)
H11b C11 H11a 108.1
C12 C11 C7 110.69(12)
C12 C11 H11a 109.51(9)
C12 C11 H11b 109.51(8)
H6 C6 C1 119.95(10)
C5 C6 C1 120.10(17)
C5 C6 H6 119.95(11)
O3 C12 O1 103.69(12)
C11 C12 O1 112.06(12)
C11 C12 O3 110.93(14)
H12 C12 O1 110.00(8)
H12 C12 O3 110.00(8)
H12 C12 C11 110.00(8)
H5 C5 C6 119.88(11)
C4 C5 C6 120.23(17)
C4 C5 H5 119.88(10)
H4 C4 C5 120.05(10)
C3 C4 C5 119.90(16)
C3 C4 H4 120.05(11)
H10a C10 C9 109.5
H10b C10 C9 109.5
H10b C10 H10a 109.5
H10c C10 C9 109.5
H10c C10 H10a 109.5
H10c C10 H10b 109.5
C4 C3 C2 119.98(17)
H3 C3 C2 120.01(11)
H3 C3 C4 120.01(11)

loop_
_geom_bond_atom_site_label_1
_geom_bond_atom_site_label_2
_geom_bond_distance
O1 C9 1.4216(18)
O1 C12 1.416(2)
O2 O3 1.4805(16)
O2 C9 1.4463(18)
O3 C12 1.438(2)
C1 C7 1.514(2)
C1 C2 1.385(2)
C1 C6 1.393(2)
C9 C8 1.519(2)
C9 C10 1.503(2)
C7 H7 1.0000
C7 C8 1.5338(19)
C7 C11 1.530(2)
C8 H8a 0.9900
C8 H8b 0.9900
C2 H2 0.9500
C2 C3 1.393(2)
C11 H11a 0.9900
C11 H11b 0.9900
C11 C12 1.520(2)
C6 H6 0.9500
C6 C5 1.392(2)
C12 H12 1.0000
C5 H5 0.9500
C5 C4 1.385(3)
C4 H4 0.9500
C4 C3 1.378(3)
C10 H10a 0.9800
C10 H10b 0.9800
C10 H10c 0.9800
C3 H3 0.9500

loop_
_twin_individual_id
_twin_individual_mass_fraction_refined
1 1.2(9)
2 -0.2(9)
